data_4132017
loop_
_publ_author_name
'Schmidt, Valerie A.'
'Kennedy, C. Rose'
'Bezdek, M\'at\'e J'
'Chirik, Paul J.'

_publ_section_title
;
 Selective [1,4]-Hydrovinylation of 1,3-Dienes with Unactivated Olefins
 Enabled by Iron Diimine Catalysts.
;
_journal_issue 9
_journal_name_full 'Journal of the American Chemical Society'
_journal_page_first 3443
_journal_page_last 3453
_journal_paper_doi 10.1021/jacs.8b00245
_journal_volume 140
_journal_year 2018
_chemical_formula_sum 'C33 H48 Fe N2'
_chemical_formula_weight 528.58
_space_group_crystal_system monoclinic
_space_group_IT_number 14
_space_group_name_Hall '-P 2yn'
_space_group_name_H-M_alt 'P 1 21/n 1'
_atom_sites_solution_hydrogens mixed
_audit_creation_method SHELXL-2014
_audit_update_record
;
2016-05-25 # Formatted by publCIF
;
_cell_angle_alpha 90
_cell_angle_beta 105.0870(10)
_cell_angle_gamma 90
_cell_formula_units_Z 4
_cell_length_a 10.8062(3)
_cell_length_b 18.8852(5)
_cell_length_c 15.2388(4)
_cell_measurement_reflns_used 9939
_cell_measurement_temperature 100(2)
_cell_measurement_theta_max 66.66
_cell_measurement_theta_min 3.81
_cell_volume 3002.70(14)
_computing_cell_refinement 'Bruker SAINT'
_computing_data_collection 'Bruker APEX2'
_computing_data_reduction 'Bruker SAINT'
_computing_molecular_graphics 'ORTEP 3 (Farraguia, 1997)'
_computing_structure_refinement 'SHELXL-2014 (Sheldrick 2014)'
_computing_structure_solution 'SHELXS-97 (Sheldrick 2008)'
_diffrn_ambient_temperature 100(2)
_diffrn_measured_fraction_theta_full 0.968
_diffrn_measured_fraction_theta_max 0.989
_diffrn_measurement_device_type 'Bruker APEX-II CCD'
_diffrn_measurement_method 'phi and omega scans'
_diffrn_radiation_source 'fine-focus sealed tube'
_diffrn_radiation_type CuK\a
_diffrn_radiation_wavelength 1.54178
_diffrn_reflns_av_R_equivalents 0.0337
_diffrn_reflns_av_unetI/netI 0.0362
_diffrn_reflns_Laue_measured_fraction_full 0.968
_diffrn_reflns_Laue_measured_fraction_max 0.989
_diffrn_reflns_limit_h_max 12
_diffrn_reflns_limit_h_min -12
_diffrn_reflns_limit_k_max 19
_diffrn_reflns_limit_k_min -22
_diffrn_reflns_limit_l_max 18
_diffrn_reflns_limit_l_min -18
_diffrn_reflns_number 15811
_diffrn_reflns_point_group_measured_fraction_full 0.968
_diffrn_reflns_point_group_measured_fraction_max 0.989
_diffrn_reflns_theta_full 67.679
_diffrn_reflns_theta_max 66.693
_diffrn_reflns_theta_min 3.808
_exptl_absorpt_coefficient_mu 4.175
_exptl_absorpt_correction_T_max 0.7528
_exptl_absorpt_correction_T_min 0.4635
_exptl_absorpt_correction_type multi-scan
_exptl_absorpt_process_details 'TWINABS BRUKER AXS'
_exptl_crystal_colour red-brown
_exptl_crystal_density_diffrn 1.169
_exptl_crystal_description Rectangular
_exptl_crystal_F_000 1144
_exptl_crystal_size_max 0.356
_exptl_crystal_size_mid 0.267
_exptl_crystal_size_min 0.178
_refine_diff_density_max 0.659
_refine_diff_density_min -0.466
_refine_diff_density_rms 0.055
_refine_ls_extinction_method none
_refine_ls_goodness_of_fit_ref 1.047
_refine_ls_hydrogen_treatment mixed
_refine_ls_matrix_type full
_refine_ls_number_parameters 367
_refine_ls_number_reflns 5256
_refine_ls_number_restraints 0
_refine_ls_restrained_S_all 1.047
_refine_ls_R_factor_all 0.0411
_refine_ls_R_factor_gt 0.0379
_refine_ls_shift/su_max 0.001
_refine_ls_shift/su_mean 0.000
_refine_ls_structure_factor_coef Fsqd
_refine_ls_weighting_details 'w=1/[\s^2^(Fo^2^)+(0.0552P)^2^+1.5232P] where P=(Fo^2^+2Fc^2^)/3'
_refine_ls_weighting_scheme calc
_refine_ls_wR_factor_gt 0.0975
_refine_ls_wR_factor_ref 0.1006
_reflns_Friedel_coverage 0.000
_reflns_number_gt 4872
_reflns_number_total 5256
_reflns_threshold_expression 'I > 2\s(I)'
_cod_data_source_file ja8b00245_si_001.cif
_cod_data_source_block vas16
_cod_original_sg_symbol_H-M 'P 21/n'
_cod_database_code 4132017
_shelx_space_group_comment
;
The symmetry employed for this shelxl refinement is uniquely defined
by the following loop, which should always be used as a source of
symmetry information in preference to the above space-group names.
They are only intended as comments.
;
_shelxl_version_number 2014-3

loop_
_space_group_symop_operation_xyz
'x, y, z'
'-x+1/2, y+1/2, -z+1/2'
'-x, -y, -z'
'x-1/2, -y-1/2, z-1/2'

loop_
_atom_site_label
_atom_site_type_symbol
_atom_site_fract_x
_atom_site_fract_y
_atom_site_fract_z
_atom_site_U_iso_or_equiv
_atom_site_adp_type
_atom_site_occupancy
_atom_site_site_symmetry_order
_atom_site_calc_flag
_atom_site_refinement_flags_posn
_atom_site_refinement_flags_adp
C1 C 0.65943(16) 0.45671(10) 0.35152(12) 0.0160(4) Uani 1 1 d . .
C2 C 0.66516(16) 0.46878(9) 0.26074(12) 0.0161(4) Uani 1 1 d . .
C3 C 0.60040(19) 0.51008(11) 0.40171(13) 0.0217(4) Uani 1 1 d . .
C4 C 0.6095(2) 0.53387(11) 0.20904(14) 0.0219(4) Uani 1 1 d . .
C5 C 0.69047(17) 0.37100(9) 0.47212(12) 0.0166(4) Uani 1 1 d . .
C6 C 0.77847(18) 0.39033(10) 0.55375(13) 0.0193(4) Uani 1 1 d . .
C7 C 0.75833(19) 0.36566(11) 0.63531(13) 0.0244(4) Uani 1 1 d . .
H7 H 0.8165 0.3787 0.6912 0.029 Uiso 1 1 calc R U
C8 C 0.6555(2) 0.32258(12) 0.63629(14) 0.0277(4) Uani 1 1 d . .
H8 H 0.6432 0.3064 0.6924 0.033 Uiso 1 1 calc R U
C9 C 0.57037(19) 0.30313(11) 0.55537(14) 0.0255(4) Uani 1 1 d . .
H9 H 0.5004 0.2730 0.5566 0.031 Uiso 1 1 calc R U
C10 C 0.58517(18) 0.32682(10) 0.47176(13) 0.0197(4) Uani 1 1 d . .
C11 C 0.89254(18) 0.43795(10) 0.55548(13) 0.0213(4) Uani 1 1 d . .
H11 H 0.8919 0.4488 0.4911 0.026 Uiso 1 1 calc R U
C12 C 1.01987(19) 0.40141(12) 0.60026(15) 0.0281(4) Uani 1 1 d . .
H12A H 1.0909 0.4336 0.6001 0.042 Uiso 1 1 calc R U
H12B H 1.0219 0.3889 0.6630 0.042 Uiso 1 1 calc R U
H12C H 1.0282 0.3584 0.5663 0.042 Uiso 1 1 calc R U
C13 C 0.8827(2) 0.50815(11) 0.60330(15) 0.0286(5) Uani 1 1 d . .
H13A H 0.9573 0.5376 0.6033 0.043 Uiso 1 1 calc R U
H13B H 0.8043 0.5329 0.5711 0.043 Uiso 1 1 calc R U
H13C H 0.8801 0.4989 0.6661 0.043 Uiso 1 1 calc R U
C14 C 0.48745(18) 0.30700(11) 0.38396(14) 0.0242(4) Uani 1 1 d . .
H14 H 0.5271 0.3162 0.3326 0.029 Uiso 1 1 calc R U
C15 C 0.4497(2) 0.22892(12) 0.38034(16) 0.0348(5) Uani 1 1 d . .
H15A H 0.3868 0.2190 0.3226 0.052 Uiso 1 1 calc R U
H15B H 0.5259 0.1995 0.3853 0.052 Uiso 1 1 calc R U
H15C H 0.4122 0.2181 0.4308 0.052 Uiso 1 1 calc R U
C16 C 0.3679(2) 0.35380(14) 0.36959(18) 0.0399(6) Uani 1 1 d . .
H16A H 0.3059 0.3404 0.3128 0.060 Uiso 1 1 calc R U
H16B H 0.3292 0.3474 0.4205 0.060 Uiso 1 1 calc R U
H16C H 0.3921 0.4035 0.3663 0.060 Uiso 1 1 calc R U
C17 C 0.70616(17) 0.40976(9) 0.12939(12) 0.0152(4) Uani 1 1 d . .
C18 C 0.81389(17) 0.42019(10) 0.09570(12) 0.0167(4) Uani 1 1 d . .
C19 C 0.80286(17) 0.40456(10) 0.00427(13) 0.0194(4) Uani 1 1 d . .
H19 H 0.8745 0.4116 -0.0200 0.023 Uiso 1 1 calc R U
C20 C 0.68963(18) 0.37903(10) -0.05139(13) 0.0204(4) Uani 1 1 d . .
H20 H 0.6848 0.3670 -0.1127 0.024 Uiso 1 1 calc R U
C21 C 0.58332(18) 0.37094(10) -0.01772(13) 0.0194(4) Uani 1 1 d . .
H21 H 0.5053 0.3545 -0.0569 0.023 Uiso 1 1 calc R U
C22 C 0.58842(17) 0.38647(9) 0.07266(12) 0.0165(4) Uani 1 1 d . .
C23 C 0.93673(17) 0.45128(10) 0.15564(12) 0.0196(4) Uani 1 1 d . .
H23 H 0.9400 0.4394 0.2202 0.023 Uiso 1 1 calc R U
C24 C 0.93393(19) 0.53226(11) 0.14657(14) 0.0274(4) Uani 1 1 d . .
H24A H 1.0133 0.5521 0.1853 0.041 Uiso 1 1 calc R U
H24B H 0.9264 0.5453 0.0831 0.041 Uiso 1 1 calc R U
H24C H 0.8604 0.5511 0.1655 0.041 Uiso 1 1 calc R U
C25 C 1.05815(18) 0.42187(13) 0.13521(15) 0.0299(5) Uani 1 1 d . .
H25A H 1.1336 0.4439 0.1760 0.045 Uiso 1 1 calc R U
H25B H 1.0618 0.3705 0.1446 0.045 Uiso 1 1 calc R U
H25C H 1.0569 0.4324 0.0720 0.045 Uiso 1 1 calc R U
C26 C 0.46860(17) 0.37807(10) 0.10678(13) 0.0193(4) Uani 1 1 d . .
H26 H 0.4861 0.4005 0.1682 0.023 Uiso 1 1 calc R U
C27 C 0.35406(19) 0.41665(12) 0.04437(15) 0.0304(5) Uani 1 1 d . .
H27A H 0.2784 0.4105 0.0677 0.046 Uiso 1 1 calc R U
H27B H 0.3738 0.4672 0.0426 0.046 Uiso 1 1 calc R U
H27C H 0.3369 0.3969 -0.0171 0.046 Uiso 1 1 calc R U
C28 C 0.4354(2) 0.30030(11) 0.11683(15) 0.0284(5) Uani 1 1 d . .
H28A H 0.3581 0.2973 0.1388 0.043 Uiso 1 1 calc R U
H28B H 0.4202 0.2767 0.0577 0.043 Uiso 1 1 calc R U
H28C H 0.5068 0.2771 0.1604 0.043 Uiso 1 1 calc R U
C29 C 0.97926(19) 0.30795(11) 0.38246(16) 0.0276(4) Uani 1 1 d . .
C30 C 0.94618(19) 0.28138(10) 0.29334(15) 0.0251(4) Uani 1 1 d . .
C31 C 0.83050(18) 0.24164(10) 0.25667(14) 0.0228(4) Uani 1 1 d . .
C32 C 0.7468(2) 0.22715(10) 0.31106(15) 0.0244(4) Uani 1 1 d . .
C33 C 0.7928(2) 0.22636(12) 0.15624(16) 0.0297(5) Uani 1 1 d . .
Fe1 Fe 0.79017(2) 0.33854(2) 0.30953(2) 0.01550(10) Uani 1 1 d . .
N1 N 0.70730(13) 0.39415(8) 0.38657(10) 0.0147(3) Uani 1 1 d . .
N2 N 0.71943(13) 0.41602(8) 0.22523(10) 0.0147(3) Uani 1 1 d . .
H29A H 0.958(2) 0.2823(12) 0.4308(15) 0.018 Uiso 1 1 d . U
H29B H 1.049(2) 0.3404(11) 0.4001(15) 0.018 Uiso 1 1 d . U
H30 H 0.991(2) 0.2967(11) 0.2499(15) 0.018 Uiso 1 1 d . U
H32A H 0.663(2) 0.2070(11) 0.2807(14) 0.018 Uiso 1 1 d . U
H32B H 0.778(2) 0.2209(11) 0.3757(16) 0.018 Uiso 1 1 d . U
H33A H 0.822(2) 0.2638(12) 0.1204(14) 0.018 Uiso 1 1 d . U
H33B H 0.831(2) 0.1831(12) 0.1430(14) 0.018 Uiso 1 1 d . U
H33C H 0.701(2) 0.2218(11) 0.1334(15) 0.018 Uiso 1 1 d . U
H4C H 0.523(2) 0.5394(11) 0.2139(14) 0.018 Uiso 1 1 d . U
H3C H 0.588(2) 0.4898(11) 0.4573(15) 0.018 Uiso 1 1 d . U
H3A H 0.654(2) 0.5527(12) 0.4129(14) 0.018 Uiso 1 1 d . U
H3B H 0.522(2) 0.5248(11) 0.3682(15) 0.018 Uiso 1 1 d . U
H4A H 0.6162(19) 0.5307(11) 0.1491(15) 0.018 Uiso 1 1 d . U
H4B H 0.653(2) 0.5757(12) 0.2325(15) 0.018 Uiso 1 1 d . U

loop_
_atom_site_aniso_label
_atom_site_aniso_U_11
_atom_site_aniso_U_22
_atom_site_aniso_U_33
_atom_site_aniso_U_23
_atom_site_aniso_U_13
_atom_site_aniso_U_12
C1 0.0153(8) 0.0165(9) 0.0174(9) 0.0005(7) 0.0062(7) -0.0009(7)
C2 0.0154(8) 0.0161(9) 0.0179(9) 0.0003(7) 0.0062(7) -0.0003(7)
C3 0.0268(10) 0.0207(10) 0.0194(10) 0.0019(8) 0.0094(8) 0.0053(8)
C4 0.0285(10) 0.0186(10) 0.0201(10) 0.0022(8) 0.0090(8) 0.0032(8)
C5 0.0198(9) 0.0153(9) 0.0175(9) 0.0025(7) 0.0101(7) 0.0049(7)
C6 0.0220(9) 0.0163(9) 0.0207(9) 0.0011(7) 0.0073(7) 0.0027(7)
C7 0.0304(10) 0.0261(11) 0.0171(9) 0.0025(8) 0.0067(8) 0.0024(8)
C8 0.0355(11) 0.0301(11) 0.0221(10) 0.0066(8) 0.0156(9) 0.0016(9)
C9 0.0260(10) 0.0252(11) 0.0301(11) 0.0031(8) 0.0162(8) -0.0023(8)
C10 0.0196(9) 0.0178(9) 0.0249(10) 0.0015(7) 0.0116(8) 0.0013(7)
C11 0.0227(9) 0.0229(10) 0.0176(9) 0.0026(8) 0.0043(7) -0.0013(8)
C12 0.0236(10) 0.0297(12) 0.0293(11) 0.0010(9) 0.0036(8) 0.0008(8)
C13 0.0300(10) 0.0242(11) 0.0283(11) -0.0022(9) 0.0018(9) -0.0016(8)
C14 0.0202(9) 0.0266(11) 0.0278(10) 0.0005(8) 0.0093(8) -0.0032(8)
C15 0.0357(12) 0.0318(13) 0.0390(13) -0.0028(10) 0.0139(10) -0.0125(9)
C16 0.0255(11) 0.0454(14) 0.0448(14) -0.0032(11) 0.0020(10) 0.0045(10)
C17 0.0179(8) 0.0120(9) 0.0167(9) 0.0007(7) 0.0063(7) 0.0020(7)
C18 0.0180(8) 0.0162(9) 0.0170(9) 0.0010(7) 0.0065(7) 0.0024(7)
C19 0.0192(9) 0.0212(10) 0.0205(9) 0.0004(7) 0.0101(7) 0.0025(7)
C20 0.0245(9) 0.0210(10) 0.0166(9) -0.0023(7) 0.0070(7) 0.0031(7)
C21 0.0202(9) 0.0158(9) 0.0208(9) -0.0019(7) 0.0027(7) 0.0012(7)
C22 0.0182(9) 0.0128(9) 0.0194(9) 0.0015(7) 0.0065(7) 0.0020(7)
C23 0.0168(8) 0.0262(10) 0.0169(9) 0.0014(7) 0.0063(7) -0.0012(7)
C24 0.0269(10) 0.0278(11) 0.0254(10) 0.0008(8) 0.0031(8) -0.0082(8)
C25 0.0177(9) 0.0446(13) 0.0286(11) -0.0017(9) 0.0085(8) 0.0005(9)
C26 0.0183(9) 0.0198(10) 0.0212(9) -0.0017(7) 0.0073(7) -0.0018(7)
C27 0.0193(9) 0.0374(12) 0.0374(12) 0.0060(10) 0.0124(9) 0.0060(8)
C28 0.0279(10) 0.0274(12) 0.0335(11) 0.0010(9) 0.0145(9) -0.0061(8)
C29 0.0219(10) 0.0207(11) 0.0383(12) 0.0033(9) 0.0044(9) 0.0031(8)
C30 0.0219(9) 0.0187(10) 0.0384(12) -0.0004(9) 0.0149(9) 0.0048(8)
C31 0.0244(9) 0.0134(9) 0.0335(11) -0.0017(8) 0.0127(8) 0.0046(7)
C32 0.0258(10) 0.0153(10) 0.0339(12) 0.0001(8) 0.0108(9) 0.0005(8)
C33 0.0331(12) 0.0248(12) 0.0355(12) -0.0078(9) 0.0167(10) -0.0003(9)
Fe1 0.01637(16) 0.01395(17) 0.01770(17) 0.00106(11) 0.00716(11) 0.00287(10)
N1 0.0144(7) 0.0159(8) 0.0150(7) -0.0003(6) 0.0061(6) -0.0002(6)
N2 0.0158(7) 0.0152(8) 0.0139(7) 0.0013(6) 0.0054(6) 0.0002(6)

loop_
_atom_type_symbol
_atom_type_description
_atom_type_scat_dispersion_real
_atom_type_scat_dispersion_imag
_atom_type_scat_source
C C 0.0181 0.0091 'International Tables Vol C Tables 4.2.6.8 and 6.1.1.4'
H H 0.0000 0.0000 'International Tables Vol C Tables 4.2.6.8 and 6.1.1.4'
Fe Fe -1.1336 3.1974 'International Tables Vol C Tables 4.2.6.8 and 6.1.1.4'
N N 0.0311 0.0180 'International Tables Vol C Tables 4.2.6.8 and 6.1.1.4'

loop_
_geom_angle_atom_site_label_1
_geom_angle_atom_site_label_2
_geom_angle_atom_site_label_3
_geom_angle
N1 C1 C2 114.75(15)
N1 C1 C3 123.89(16)
C2 C1 C3 121.33(16)
N2 C2 C1 114.15(16)
N2 C2 C4 123.74(16)
C1 C2 C4 122.05(16)
C6 C5 C10 121.16(17)
C6 C5 N1 120.71(16)
C10 C5 N1 118.11(16)
C7 C6 C5 118.39(17)
C7 C6 C11 119.69(17)
C5 C6 C11 121.90(16)
C8 C7 C6 121.24(19)
C7 C8 C9 119.83(18)
C8 C9 C10 121.37(18)
C9 C10 C5 118.00(18)
C9 C10 C14 120.35(17)
C5 C10 C14 121.62(17)
C6 C11 C13 111.35(16)
C6 C11 C12 111.81(16)
C13 C11 C12 110.12(16)
C10 C14 C15 112.79(17)
C10 C14 C16 110.51(17)
C15 C14 C16 110.13(18)
C18 C17 C22 121.45(16)
C18 C17 N2 119.23(16)
C22 C17 N2 119.01(15)
C19 C18 C17 118.11(17)
C19 C18 C23 120.99(16)
C17 C18 C23 120.82(16)
C20 C19 C18 121.16(16)
C19 C20 C21 119.94(17)
C20 C21 C22 121.32(17)
C21 C22 C17 117.93(16)
C21 C22 C26 119.75(16)
C17 C22 C26 122.32(16)
C18 C23 C25 113.50(16)
C18 C23 C24 109.69(15)
C25 C23 C24 109.94(16)
C22 C26 C28 112.11(15)
C22 C26 C27 111.04(15)
C28 C26 C27 110.23(16)
C30 C29 Fe1 67.98(11)
C29 C30 C31 122.56(18)
C29 C30 Fe1 73.06(11)
C31 C30 Fe1 70.51(10)
C32 C31 C30 120.00(19)
C32 C31 C33 121.15(19)
C30 C31 C33 118.18(18)
C32 C31 Fe1 73.27(11)
C30 C31 Fe1 68.98(11)
C33 C31 Fe1 122.07(14)
C31 C32 Fe1 68.17(11)
N1 Fe1 N2 80.31(6)
N1 Fe1 C30 149.92(8)
N2 Fe1 C30 120.03(7)
N1 Fe1 C31 151.01(7)
N2 Fe1 C31 118.97(7)
C30 Fe1 C31 40.51(8)
N1 Fe1 C29 110.99(8)
N2 Fe1 C29 134.27(7)
C30 Fe1 C29 38.96(9)
C31 Fe1 C29 72.34(8)
N1 Fe1 C32 112.47(7)
N2 Fe1 C32 133.19(8)
C30 Fe1 C32 71.26(8)
C31 Fe1 C32 38.56(7)
C29 Fe1 C32 84.93(8)
C1 N1 C5 120.25(14)
C1 N1 Fe1 114.99(11)
C5 N1 Fe1 124.68(11)
C2 N2 C17 122.29(15)
C2 N2 Fe1 115.23(12)
C17 N2 Fe1 121.52(11)

loop_
_geom_bond_atom_site_label_1
_geom_bond_atom_site_label_2
_geom_bond_distance
C1 N1 1.343(2)
C1 C2 1.419(2)
C1 C3 1.504(3)
C2 N2 1.340(2)
C2 C4 1.499(3)
C5 C6 1.403(3)
C5 C10 1.410(3)
C5 N1 1.431(2)
C6 C7 1.396(3)
C6 C11 1.521(3)
C7 C8 1.381(3)
C8 C9 1.382(3)
C9 C10 1.398(3)
C10 C14 1.520(3)
C11 C13 1.530(3)
C11 C12 1.532(3)
C14 C15 1.527(3)
C14 C16 1.534(3)
C17 C18 1.403(2)
C17 C22 1.410(3)
C17 N2 1.435(2)
C18 C19 1.399(3)
C18 C23 1.520(2)
C19 C20 1.382(3)
C20 C21 1.383(3)
C21 C22 1.395(3)
C22 C26 1.524(2)
C23 C25 1.530(3)
C23 C24 1.535(3)
C26 C28 1.529(3)
C26 C27 1.534(3)
C29 C30 1.404(3)
C29 Fe1 2.136(2)
C30 C31 1.440(3)
C30 Fe1 2.0700(19)
C31 C32 1.404(3)
C31 C33 1.506(3)
C31 Fe1 2.0905(19)
C32 Fe1 2.157(2)
Fe1 N1 1.9572(14)
Fe1 N2 1.9658(15)

loop_
_geom_torsion_atom_site_label_1
_geom_torsion_atom_site_label_2
_geom_torsion_atom_site_label_3
_geom_torsion_atom_site_label_4
_geom_torsion
N1 C1 C2 N2 -1.0(2)
C3 C1 C2 N2 -179.38(16)
N1 C1 C2 C4 176.49(16)
C3 C1 C2 C4 -1.9(3)
C10 C5 C6 C7 -1.0(3)
N1 C5 C6 C7 -179.29(16)
C10 C5 C6 C11 -179.98(16)
N1 C5 C6 C11 1.7(3)
C5 C6 C7 C8 0.7(3)
C11 C6 C7 C8 179.73(18)
C6 C7 C8 C9 0.1(3)
C7 C8 C9 C10 -0.7(3)
C8 C9 C10 C5 0.4(3)
C8 C9 C10 C14 -177.63(19)
C6 C5 C10 C9 0.4(3)
N1 C5 C10 C9 178.77(16)
C6 C5 C10 C14 178.47(17)
N1 C5 C10 C14 -3.2(3)
C7 C6 C11 C13 -63.5(2)
C5 C6 C11 C13 115.48(19)
C7 C6 C11 C12 60.2(2)
C5 C6 C11 C12 -120.85(19)
C9 C10 C14 C15 -44.8(2)
C5 C10 C14 C15 137.22(18)
C9 C10 C14 C16 79.0(2)
C5 C10 C14 C16 -99.0(2)
C22 C17 C18 C19 -2.1(3)
N2 C17 C18 C19 171.55(16)
C22 C17 C18 C23 174.72(17)
N2 C17 C18 C23 -11.6(3)
C17 C18 C19 C20 -0.5(3)
C23 C18 C19 C20 -177.32(17)
C18 C19 C20 C21 2.3(3)
C19 C20 C21 C22 -1.6(3)
C20 C21 C22 C17 -0.9(3)
C20 C21 C22 C26 178.96(17)
C18 C17 C22 C21 2.8(3)
N2 C17 C22 C21 -170.86(16)
C18 C17 C22 C26 -177.11(16)
N2 C17 C22 C26 9.2(3)
C19 C18 C23 C25 -36.8(2)
C17 C18 C23 C25 146.48(18)
C19 C18 C23 C24 86.6(2)
C17 C18 C23 C24 -90.1(2)
C21 C22 C26 C28 72.7(2)
C17 C22 C26 C28 -107.5(2)
C21 C22 C26 C27 -51.1(2)
C17 C22 C26 C27 128.76(19)
Fe1 C29 C30 C31 -52.53(17)
C29 C30 C31 C32 -1.0(3)
Fe1 C30 C31 C32 -54.69(17)
C29 C30 C31 C33 169.71(19)
Fe1 C30 C31 C33 116.07(17)
C29 C30 C31 Fe1 53.65(17)
C30 C31 C32 Fe1 52.69(16)
C33 C31 C32 Fe1 -117.79(19)
C2 C1 N1 C5 -170.82(15)
C3 C1 N1 C5 7.5(3)
C2 C1 N1 Fe1 6.21(19)
C3 C1 N1 Fe1 -175.44(14)
C6 C5 N1 C1 -87.5(2)
C10 C5 N1 C1 94.1(2)
C6 C5 N1 Fe1 95.73(18)
C10 C5 N1 Fe1 -82.61(18)
C1 C2 N2 C17 164.23(15)
C4 C2 N2 C17 -13.2(3)
C1 C2 N2 Fe1 -4.68(19)
C4 C2 N2 Fe1 177.89(14)
C18 C17 N2 C2 111.86(19)
C22 C17 N2 C2 -74.3(2)
C18 C17 N2 Fe1 -79.91(18)
C22 C17 N2 Fe1 93.88(17)
